data_7200964
loop_
_publ_author_name
'Lin, Zhenghuan'
'Wen, Yuh-Sheng'
'Chow, Tahsin J.'

_publ_section_title
;
 White light-emitting devices with a single emitting layer based on
 bisindolylmaleimide fluorophores
;
_journal_issue 29
_journal_name_full 'Journal of Materials Chemistry'
_journal_page_first 5141
_journal_paper_doi 10.1039/b901627a
_journal_volume 19
_journal_year 2009
_chemical_formula_moiety 'C41 H26 F5 N3 O2,CH2Cl2 '
_chemical_formula_sum 'C42 H28 Cl2 F5 N3 O2'
_chemical_formula_weight 772.57
_chemical_name_systematic
;
?
;
_space_group_IT_number 14
_symmetry_cell_setting monoclinic
_symmetry_space_group_name_Hall '-P 2ybc'
_symmetry_space_group_name_H-M 'P 1 21/c 1'
_atom_sites_solution_hydrogens geom
_atom_sites_solution_primary direct
_atom_sites_solution_secondary difmap
_audit_creation_method SHELXL-97
_cell_angle_alpha 90.00
_cell_angle_beta 100.289(3)
_cell_angle_gamma 90.00
_cell_formula_units_Z 4
_cell_length_a 20.2844(14)
_cell_length_b 8.0018(6)
_cell_length_c 22.3701(15)
_cell_measurement_reflns_used 3149
_cell_measurement_temperature 150.0(1)
_cell_measurement_theta_max 20.97
_cell_measurement_theta_min 2.71
_cell_volume 3572.5(4)
_computing_cell_refinement 'Bruker SMART'
_computing_data_collection 'Bruker SMART'
_computing_data_reduction 'Bruker SAINT'
_computing_molecular_graphics 'Ortep-3 for Windows (Farrugia, 1997)'
_computing_publication_material 'WinGX publication routines (Farrugia, 1999)'
_computing_structure_refinement 'SHELXL-97 (Sheldrick, 1997)'
_computing_structure_solution 'SHELXS-97 (Sheldrick, 1997)'
_diffrn_ambient_temperature 150.0(1)
_diffrn_measured_fraction_theta_full 0.966
_diffrn_measured_fraction_theta_max 0.966
_diffrn_measurement_device_type 'CCD area detector'
_diffrn_measurement_method 'phi and omega scans'
_diffrn_radiation_monochromator graphite
_diffrn_radiation_source 'fine-focus sealed tube'
_diffrn_radiation_type MoK\a
_diffrn_radiation_wavelength 0.71073
_diffrn_reflns_av_R_equivalents 0.1055
_diffrn_reflns_av_sigmaI/netI 0.1447
_diffrn_reflns_limit_h_max 24
_diffrn_reflns_limit_h_min -23
_diffrn_reflns_limit_k_max 9
_diffrn_reflns_limit_k_min -8
_diffrn_reflns_limit_l_max 26
_diffrn_reflns_limit_l_min -20
_diffrn_reflns_number 23167
_diffrn_reflns_theta_full 25.03
_diffrn_reflns_theta_max 25.03
_diffrn_reflns_theta_min 1.85
_exptl_absorpt_coefficient_mu 0.251
_exptl_absorpt_correction_T_max 0.745
_exptl_absorpt_correction_T_min 0.705
_exptl_absorpt_correction_type multi-scan
_exptl_absorpt_process_details 'Bruker SADABS, 1996'
_exptl_crystal_colour red
_exptl_crystal_density_diffrn 1.436
_exptl_crystal_density_meas ?
_exptl_crystal_density_method .
_exptl_crystal_description plate
_exptl_crystal_F_000 1584
_exptl_crystal_size_max 0.24
_exptl_crystal_size_mid 0.22
_exptl_crystal_size_min 0.04
_refine_diff_density_max 0.365
_refine_diff_density_min -0.340
_refine_diff_density_rms 0.066
_refine_ls_extinction_coef 0.0013(4)
_refine_ls_extinction_expression Fc^*^=kFc[1+0.001xFc^2^\l^3^/sin(2\q)]^-1/4^
_refine_ls_extinction_method SHELXL
_refine_ls_goodness_of_fit_ref 0.988
_refine_ls_hydrogen_treatment constr
_refine_ls_matrix_type full
_refine_ls_number_parameters 488
_refine_ls_number_reflns 6105
_refine_ls_number_restraints 0
_refine_ls_restrained_S_all 0.988
_refine_ls_R_factor_all 0.1707
_refine_ls_R_factor_gt 0.0659
_refine_ls_shift/su_max 0.000
_refine_ls_shift/su_mean 0.000
_refine_ls_structure_factor_coef Fsqd
_refine_ls_weighting_details 'calc w=1/[\s^2^(Fo^2^)+(0.0737P)^2^+0.0000P] where P=(Fo^2^+2Fc^2^)/3'
_refine_ls_weighting_scheme calc
_refine_ls_wR_factor_gt 0.1421
_refine_ls_wR_factor_ref 0.1841
_reflns_number_gt 2738
_reflns_number_total 6105
_reflns_threshold_expression >2sigma(I)
_cod_data_source_file b901627a.txt
_cod_data_source_block i9989
_cod_depositor_comments
;
The following automatic conversions were performed:
'_symmetry_cell_setting' value 'Monoclinic' changed to 'monoclinic'
according to '/home/saulius/struct/CIF-dictionaries/cif_core.dic'
dictionary named 'cif_core.dic' version 2.4.1 from 2010-06-29.

Automatic conversion script
Id: cif_fix_enum 1527 2010-12-29 10:47:43Z saulius 
;
_cod_original_sg_symbol_H-M P2(1)/c
_cod_database_code 7200964

loop_
_symmetry_equiv_pos_as_xyz
'x, y, z'
'-x, y+1/2, -z+1/2'
'-x, -y, -z'
'x, -y-1/2, z-1/2'

loop_
_atom_site_label
_atom_site_type_symbol
_atom_site_fract_x
_atom_site_fract_y
_atom_site_fract_z
_atom_site_U_iso_or_equiv
_atom_site_adp_type
_atom_site_occupancy
_atom_site_symmetry_multiplicity
_atom_site_calc_flag
_atom_site_refinement_flags
_atom_site_disorder_assembly
_atom_site_disorder_group
Cl1 Cl 0.67003(11) 0.5723(2) 0.28105(8) 0.1052(7) Uani 1 1 d . . .
Cl2 Cl 0.52754(13) 0.6112(4) 0.27664(13) 0.1823(13) Uani 1 1 d . . .
F8 F 0.76572(12) 0.5974(3) 0.14584(12) 0.0506(8) Uani 1 1 d . . .
F9 F 0.70932(14) 0.9010(4) 0.14256(14) 0.0647(9) Uani 1 1 d . . .
F10 F 0.57412(15) 0.9333(4) 0.11695(15) 0.0725(9) Uani 1 1 d . . .
F11 F 0.49687(15) 0.6566(4) 0.09336(19) 0.0984(13) Uani 1 1 d . . .
F12 F 0.55301(13) 0.3545(4) 0.09226(16) 0.0760(10) Uani 1 1 d . . .
O1 O 0.83720(14) 0.2535(4) 0.16054(13) 0.0343(8) Uani 1 1 d . . .
O2 O 0.63722(14) 0.1846(4) 0.22193(13) 0.0394(8) Uani 1 1 d . . .
N1 N 0.72927(16) 0.2500(4) 0.17935(15) 0.0287(9) Uani 1 1 d . . .
N15 N 0.98864(16) 0.0489(5) 0.30564(15) 0.0305(9) Uani 1 1 d . . .
N31 N 0.68036(18) -0.0380(5) 0.40012(18) 0.0365(10) Uani 1 1 d . . .
C2 C 0.7972(2) 0.2193(5) 0.1936(2) 0.0294(11) Uani 1 1 d . . .
C3 C 0.8107(2) 0.1388(5) 0.25474(18) 0.0282(11) Uani 1 1 d . . .
C4 C 0.7516(2) 0.1259(5) 0.27428(18) 0.0289(11) Uani 1 1 d . . .
C5 C 0.6977(2) 0.1877(5) 0.2251(2) 0.0302(11) Uani 1 1 d . . .
C6 C 0.6935(2) 0.2970(5) 0.11980(19) 0.0303(11) Uani 1 1 d . . .
H6A H 0.6590 0.2144 0.1063 0.036 Uiso 1 1 calc R . .
H6B H 0.7244 0.2960 0.0914 0.036 Uiso 1 1 calc R . .
C7 C 0.6614(2) 0.4668(6) 0.11866(19) 0.0299(11) Uani 1 1 d . . .
C8 C 0.6983(2) 0.6102(6) 0.13180(19) 0.0353(12) Uani 1 1 d . . .
C9 C 0.6703(3) 0.7650(6) 0.1312(2) 0.0423(13) Uani 1 1 d . . .
C10 C 0.6022(3) 0.7825(7) 0.1174(2) 0.0464(13) Uani 1 1 d . . .
C11 C 0.5640(2) 0.6421(8) 0.1052(2) 0.0567(15) Uani 1 1 d . . .
C12 C 0.5934(2) 0.4876(7) 0.1058(2) 0.0464(14) Uani 1 1 d . . .
C13 C 0.8759(2) 0.0747(6) 0.27960(19) 0.0291(11) Uani 1 1 d . . .
C14 C 0.9370(2) 0.1492(6) 0.28054(18) 0.0313(11) Uani 1 1 d . . .
H14 H 0.9425 0.2560 0.2657 0.038 Uiso 1 1 calc R . .
C16 C 0.9619(2) -0.1023(6) 0.32216(18) 0.0300(11) Uani 1 1 d . . .
C17 C 0.9935(2) -0.2463(6) 0.34782(19) 0.0342(12) Uani 1 1 d . . .
H17 H 1.0399 -0.2522 0.3585 0.041 Uiso 1 1 calc R . .
C18 C 0.9537(2) -0.3793(6) 0.3568(2) 0.0434(13) Uani 1 1 d . . .
H18 H 0.9735 -0.4768 0.3742 0.052 Uiso 1 1 calc R . .
C19 C 0.8838(2) -0.3705(6) 0.3400(2) 0.0428(13) Uani 1 1 d . . .
H19 H 0.8581 -0.4635 0.3458 0.051 Uiso 1 1 calc R . .
C20 C 0.8522(2) -0.2281(6) 0.3153(2) 0.0363(12) Uani 1 1 d . . .
H20 H 0.8057 -0.2238 0.3049 0.044 Uiso 1 1 calc R . .
C21 C 0.8912(2) -0.0899(6) 0.30604(18) 0.0286(11) Uani 1 1 d . . .
C22 C 1.0578(2) 0.1036(6) 0.3212(2) 0.0362(12) Uani 1 1 d . . .
H22A H 1.0694 0.1653 0.2872 0.043 Uiso 1 1 calc R . .
H22B H 1.0866 0.0063 0.3279 0.043 Uiso 1 1 calc R . .
C23 C 1.0704(2) 0.2125(6) 0.3771(2) 0.0321(11) Uani 1 1 d . . .
C24 C 1.1135(2) 0.3483(6) 0.3800(2) 0.0415(13) Uani 1 1 d . . .
H24 H 1.1325 0.3758 0.3464 0.050 Uiso 1 1 calc R . .
C25 C 1.1284(3) 0.4426(6) 0.4322(2) 0.0529(14) Uani 1 1 d . . .
H25 H 1.1581 0.5318 0.4338 0.064 Uiso 1 1 calc R . .
C26 C 1.0998(3) 0.4058(7) 0.4818(2) 0.0515(14) Uani 1 1 d . . .
H26 H 1.1103 0.4693 0.5171 0.062 Uiso 1 1 calc R . .
C27 C 1.0560(2) 0.2755(7) 0.4791(2) 0.0463(14) Uani 1 1 d . . .
H27 H 1.0360 0.2515 0.5124 0.056 Uiso 1 1 calc R . .
C28 C 1.0411(2) 0.1796(6) 0.4276(2) 0.0377(12) Uani 1 1 d . . .
H28 H 1.0111 0.0914 0.4264 0.045 Uiso 1 1 calc R . .
C29 C 0.7371(2) 0.0708(5) 0.3315(2) 0.0294(11) Uani 1 1 d . . .
C30 C 0.6777(2) -0.0005(5) 0.3404(2) 0.0354(12) Uani 1 1 d . . .
H30 H 0.6410 -0.0202 0.3099 0.042 Uiso 1 1 calc R . .
C32 C 0.7415(2) 0.0114(5) 0.4326(2) 0.0332(12) Uani 1 1 d . . .
C33 C 0.7651(2) 0.0031(6) 0.4939(2) 0.0421(13) Uani 1 1 d . . .
H33 H 0.7403 -0.0479 0.5200 0.050 Uiso 1 1 calc R . .
C34 C 0.8268(3) 0.0730(6) 0.5156(2) 0.0462(14) Uani 1 1 d . . .
H34 H 0.8437 0.0716 0.5571 0.055 Uiso 1 1 calc R . .
C35 C 0.8646(2) 0.1465(6) 0.4756(2) 0.0451(13) Uani 1 1 d . . .
H35 H 0.9062 0.1927 0.4910 0.054 Uiso 1 1 calc R . .
C36 C 0.8410(2) 0.1512(6) 0.4142(2) 0.0357(12) Uani 1 1 d . . .
H36 H 0.8663 0.2002 0.3881 0.043 Uiso 1 1 calc R . .
C37 C 0.7785(2) 0.0815(5) 0.3913(2) 0.0316(11) Uani 1 1 d . . .
C38 C 0.6268(2) -0.1166(5) 0.4252(2) 0.0404(13) Uani 1 1 d . . .
H38A H 0.5858 -0.1091 0.3955 0.048 Uiso 1 1 calc R . .
H38B H 0.6201 -0.0540 0.4608 0.048 Uiso 1 1 calc R . .
C39 C 0.6387(2) -0.2975(6) 0.44302(19) 0.0326(12) Uani 1 1 d . . .
C42 C 0.6509(2) -0.6357(6) 0.4726(2) 0.0418(13) Uani 1 1 d . . .
H42 H 0.6547 -0.7490 0.4819 0.050 Uiso 1 1 calc R . .
C43 C 0.5928(2) -0.5514(6) 0.4762(2) 0.0442(13) Uani 1 1 d . . .
H43 H 0.5573 -0.6072 0.4886 0.053 Uiso 1 1 calc R . .
C44 C 0.5872(2) -0.3849(6) 0.4617(2) 0.0374(12) Uani 1 1 d . . .
H44 H 0.5476 -0.3292 0.4644 0.045 Uiso 1 1 calc R . .
C50 C 0.5960(3) 0.4840(8) 0.2985(3) 0.0787(19) Uani 1 1 d . . .
H50A H 0.5879 0.3770 0.2781 0.094 Uiso 1 1 calc R . .
H50B H 0.6018 0.4643 0.3419 0.094 Uiso 1 1 calc R . .
C40 C 0.6974(2) -0.3826(6) 0.4407(2) 0.0421(13) Uani 1 1 d . . .
H40 H 0.7333 -0.3264 0.4292 0.051 Uiso 1 1 calc R . .
C41 C 0.7034(2) -0.5516(6) 0.4551(2) 0.0461(13) Uani 1 1 d . . .
H41 H 0.7430 -0.6078 0.4530 0.055 Uiso 1 1 calc R . .

loop_
_atom_site_aniso_label
_atom_site_aniso_U_11
_atom_site_aniso_U_22
_atom_site_aniso_U_33
_atom_site_aniso_U_23
_atom_site_aniso_U_13
_atom_site_aniso_U_12
Cl1 0.1694(19) 0.0832(14) 0.0768(13) -0.0241(10) 0.0591(13) -0.0434(13)
Cl2 0.168(2) 0.200(3) 0.163(2) -0.013(2) -0.0140(19) 0.110(2)
F8 0.0370(16) 0.0411(18) 0.072(2) -0.0110(15) 0.0059(14) -0.0070(14)
F9 0.066(2) 0.0337(19) 0.091(2) -0.0108(17) 0.0055(17) -0.0072(16)
F10 0.072(2) 0.041(2) 0.101(3) 0.0042(18) 0.0072(18) 0.0161(18)
F11 0.042(2) 0.056(2) 0.186(4) 0.019(2) -0.008(2) 0.0092(17)
F12 0.0412(17) 0.041(2) 0.133(3) 0.0119(19) -0.0172(18) -0.0086(15)
O1 0.0359(18) 0.035(2) 0.0338(19) 0.0040(15) 0.0104(15) 0.0010(15)
O2 0.0298(19) 0.046(2) 0.042(2) 0.0032(16) 0.0071(15) 0.0004(16)
N1 0.029(2) 0.027(2) 0.030(2) 0.0070(18) 0.0037(17) -0.0001(17)
N15 0.029(2) 0.031(2) 0.030(2) 0.0051(19) 0.0038(17) 0.0032(19)
N31 0.041(2) 0.030(2) 0.042(3) 0.005(2) 0.018(2) 0.001(2)
C2 0.029(3) 0.027(3) 0.034(3) -0.009(2) 0.009(2) -0.004(2)
C3 0.034(3) 0.024(3) 0.026(3) 0.006(2) 0.003(2) -0.004(2)
C4 0.037(3) 0.022(3) 0.028(3) 0.004(2) 0.005(2) 0.001(2)
C5 0.037(3) 0.021(3) 0.034(3) -0.007(2) 0.008(2) -0.003(2)
C6 0.032(3) 0.026(3) 0.031(3) 0.003(2) 0.001(2) -0.004(2)
C7 0.029(3) 0.032(3) 0.028(3) 0.005(2) 0.003(2) 0.000(2)
C8 0.029(3) 0.041(4) 0.036(3) -0.002(3) 0.006(2) -0.007(3)
C9 0.059(4) 0.025(3) 0.041(3) -0.005(3) 0.005(3) -0.005(3)
C10 0.051(3) 0.032(4) 0.052(3) 0.007(3) -0.001(3) 0.009(3)
C11 0.033(3) 0.053(4) 0.078(4) 0.005(3) -0.007(3) 0.000(3)
C12 0.041(3) 0.033(3) 0.061(4) 0.009(3) -0.002(3) -0.005(3)
C13 0.026(3) 0.030(3) 0.032(3) -0.001(2) 0.008(2) 0.001(2)
C14 0.041(3) 0.031(3) 0.022(3) 0.003(2) 0.006(2) 0.006(2)
C16 0.043(3) 0.026(3) 0.022(3) 0.000(2) 0.009(2) 0.002(2)
C17 0.038(3) 0.040(3) 0.025(3) 0.006(2) 0.008(2) 0.011(3)
C18 0.056(3) 0.035(3) 0.041(3) 0.007(3) 0.014(3) 0.008(3)
C19 0.046(3) 0.035(3) 0.051(3) 0.002(3) 0.017(3) -0.004(3)
C20 0.035(3) 0.029(3) 0.046(3) 0.007(3) 0.010(2) 0.006(2)
C21 0.035(3) 0.027(3) 0.025(3) -0.001(2) 0.008(2) 0.006(2)
C22 0.030(3) 0.040(3) 0.040(3) 0.005(3) 0.010(2) 0.004(2)
C23 0.028(3) 0.032(3) 0.035(3) 0.002(2) 0.003(2) 0.009(2)
C24 0.041(3) 0.040(3) 0.042(3) 0.009(3) 0.004(2) -0.003(3)
C25 0.067(4) 0.040(3) 0.051(4) -0.002(3) 0.008(3) -0.014(3)
C26 0.069(4) 0.041(4) 0.043(3) -0.008(3) 0.004(3) -0.005(3)
C27 0.056(3) 0.046(4) 0.037(3) -0.004(3) 0.009(3) -0.002(3)
C28 0.039(3) 0.034(3) 0.040(3) 0.004(3) 0.008(2) -0.002(2)
C29 0.030(3) 0.020(3) 0.039(3) 0.002(2) 0.011(2) 0.003(2)
C30 0.041(3) 0.029(3) 0.037(3) 0.000(2) 0.011(2) 0.006(2)
C32 0.041(3) 0.027(3) 0.034(3) 0.004(2) 0.013(2) 0.007(2)
C33 0.048(3) 0.039(3) 0.043(3) 0.003(3) 0.017(3) 0.010(3)
C34 0.061(4) 0.048(4) 0.031(3) -0.003(3) 0.010(3) 0.013(3)
C35 0.048(3) 0.042(3) 0.046(3) -0.006(3) 0.010(3) 0.004(3)
C36 0.044(3) 0.032(3) 0.034(3) -0.002(2) 0.015(2) 0.001(2)
C37 0.040(3) 0.023(3) 0.035(3) 0.005(2) 0.014(2) 0.002(2)
C38 0.041(3) 0.032(3) 0.055(3) 0.006(3) 0.027(2) 0.002(2)
C39 0.033(3) 0.031(3) 0.035(3) 0.000(2) 0.013(2) 0.000(2)
C42 0.061(3) 0.021(3) 0.042(3) 0.003(2) 0.005(3) -0.002(3)
C43 0.053(3) 0.035(4) 0.048(3) 0.008(3) 0.021(3) -0.003(3)
C44 0.034(3) 0.034(3) 0.045(3) 0.004(3) 0.008(2) 0.002(2)
C50 0.088(5) 0.088(5) 0.065(4) -0.006(4) 0.027(4) 0.003(4)
C40 0.035(3) 0.034(3) 0.062(4) 0.001(3) 0.022(2) -0.003(3)
C41 0.049(3) 0.033(4) 0.057(4) -0.001(3) 0.013(3) 0.003(3)

loop_
_atom_type_symbol
_atom_type_description
_atom_type_scat_dispersion_real
_atom_type_scat_dispersion_imag
_atom_type_scat_source
Cl Cl 0.1484 0.1585 'International Tables Vol C Tables 4.2.6.8 and 6.1.1.4'
F F 0.0171 0.0103 'International Tables Vol C Tables 4.2.6.8 and 6.1.1.4'
O O 0.0106 0.0060 'International Tables Vol C Tables 4.2.6.8 and 6.1.1.4'
N N 0.0061 0.0033 'International Tables Vol C Tables 4.2.6.8 and 6.1.1.4'
C C 0.0033 0.0016 'International Tables Vol C Tables 4.2.6.8 and 6.1.1.4'
H H 0.0000 0.0000 'International Tables Vol C Tables 4.2.6.8 and 6.1.1.4'

loop_
_geom_angle_atom_site_label_1
_geom_angle_atom_site_label_2
_geom_angle_atom_site_label_3
_geom_angle
_geom_angle_site_symmetry_1
_geom_angle_site_symmetry_3
_geom_angle_publ_flag
C2 N1 C5 109.7(4) . . ?
C2 N1 C6 125.1(3) . . ?
C5 N1 C6 123.2(3) . . ?
C14 N15 C16 108.2(3) . . ?
C14 N15 C22 124.2(4) . . ?
C16 N15 C22 126.9(4) . . ?
C30 N31 C32 109.1(4) . . ?
C30 N31 C38 125.1(4) . . ?
C32 N31 C38 125.9(4) . . ?
O1 C2 N1 124.3(4) . . ?
O1 C2 C3 128.2(4) . . ?
N1 C2 C3 107.5(3) . . ?
C4 C3 C13 131.1(4) . . ?
C4 C3 C2 107.5(4) . . ?
C13 C3 C2 121.0(3) . . ?
C3 C4 C29 130.3(4) . . ?
C3 C4 C5 108.2(4) . . ?
C29 C4 C5 121.4(4) . . ?
O2 C5 N1 123.8(4) . . ?
O2 C5 C4 129.5(4) . . ?
N1 C5 C4 106.8(3) . . ?
N1 C6 C7 113.2(4) . . ?
N1 C6 H6A 108.9 . . ?
C7 C6 H6A 108.9 . . ?
N1 C6 H6B 108.9 . . ?
C7 C6 H6B 108.9 . . ?
H6A C6 H6B 107.7 . . ?
C12 C7 C8 115.7(4) . . ?
C12 C7 C6 122.0(4) . . ?
C8 C7 C6 122.3(4) . . ?
F8 C8 C9 118.3(4) . . ?
F8 C8 C7 118.5(4) . . ?
C9 C8 C7 123.2(4) . . ?
F9 C9 C8 120.3(5) . . ?
F9 C9 C10 119.8(5) . . ?
C8 C9 C10 119.9(5) . . ?
F10 C10 C11 121.1(5) . . ?
F10 C10 C9 120.5(5) . . ?
C11 C10 C9 118.4(5) . . ?
F11 C11 C10 119.2(5) . . ?
F11 C11 C12 120.3(5) . . ?
C10 C11 C12 120.5(5) . . ?
F12 C12 C7 120.2(5) . . ?
F12 C12 C11 117.6(4) . . ?
C7 C12 C11 122.2(5) . . ?
C14 C13 C3 128.2(4) . . ?
C14 C13 C21 105.1(4) . . ?
C3 C13 C21 126.6(4) . . ?
N15 C14 C13 112.1(4) . . ?
N15 C14 H14 123.9 . . ?
C13 C14 H14 123.9 . . ?
C17 C16 N15 130.6(4) . . ?
C17 C16 C21 122.2(4) . . ?
N15 C16 C21 107.1(4) . . ?
C18 C17 C16 117.6(4) . . ?
C18 C17 H17 121.2 . . ?
C16 C17 H17 121.2 . . ?
C17 C18 C19 121.0(5) . . ?
C17 C18 H18 119.5 . . ?
C19 C18 H18 119.5 . . ?
C20 C19 C18 121.7(5) . . ?
C20 C19 H19 119.2 . . ?
C18 C19 H19 119.2 . . ?
C19 C20 C21 118.7(4) . . ?
C19 C20 H20 120.7 . . ?
C21 C20 H20 120.7 . . ?
C20 C21 C16 118.8(4) . . ?
C20 C21 C13 133.7(4) . . ?
C16 C21 C13 107.4(4) . . ?
N15 C22 C23 112.8(3) . . ?
N15 C22 H22A 109.0 . . ?
C23 C22 H22A 109.0 . . ?
N15 C22 H22B 109.0 . . ?
C23 C22 H22B 109.0 . . ?
H22A C22 H22B 107.8 . . ?
C24 C23 C28 117.8(4) . . ?
C24 C23 C22 120.2(4) . . ?
C28 C23 C22 121.9(4) . . ?
C25 C24 C23 120.7(4) . . ?
C25 C24 H24 119.7 . . ?
C23 C24 H24 119.7 . . ?
C26 C25 C24 120.4(5) . . ?
C26 C25 H25 119.8 . . ?
C24 C25 H25 119.8 . . ?
C27 C26 C25 119.6(5) . . ?
C27 C26 H26 120.2 . . ?
C25 C26 H26 120.2 . . ?
C26 C27 C28 120.5(5) . . ?
C26 C27 H27 119.7 . . ?
C28 C27 H27 119.7 . . ?
C27 C28 C23 120.9(5) . . ?
C27 C28 H28 119.5 . . ?
C23 C28 H28 119.5 . . ?
C30 C29 C4 125.4(4) . . ?
C30 C29 C37 105.6(4) . . ?
C4 C29 C37 129.0(4) . . ?
N31 C30 C29 110.6(4) . . ?
N31 C30 H30 124.7 . . ?
C29 C30 H30 124.7 . . ?
C33 C32 N31 129.2(4) . . ?
C33 C32 C37 123.0(4) . . ?
N31 C32 C37 107.7(4) . . ?
C32 C33 C34 117.7(4) . . ?
C32 C33 H33 121.2 . . ?
C34 C33 H33 121.2 . . ?
C33 C34 C35 120.7(5) . . ?
C33 C34 H34 119.7 . . ?
C35 C34 H34 119.7 . . ?
C36 C35 C34 121.1(5) . . ?
C36 C35 H35 119.5 . . ?
C34 C35 H35 119.5 . . ?
C35 C36 C37 119.2(4) . . ?
C35 C36 H36 120.4 . . ?
C37 C36 H36 120.4 . . ?
C36 C37 C32 118.4(4) . . ?
C36 C37 C29 134.5(4) . . ?
C32 C37 C29 107.0(4) . . ?
N31 C38 C39 115.0(3) . . ?
N31 C38 H38A 108.5 . . ?
C39 C38 H38A 108.5 . . ?
N31 C38 H38B 108.5 . . ?
C39 C38 H38B 108.5 . . ?
H38A C38 H38B 107.5 . . ?
C40 C39 C44 117.7(4) . . ?
C40 C39 C38 124.2(4) . . ?
C44 C39 C38 118.1(4) . . ?
C43 C42 C41 119.6(5) . . ?
C43 C42 H42 120.2 . . ?
C41 C42 H42 120.2 . . ?
C44 C43 C42 119.9(4) . . ?
C44 C43 H43 120.0 . . ?
C42 C43 H43 120.0 . . ?
C43 C44 C39 121.9(4) . . ?
C43 C44 H44 119.1 . . ?
C39 C44 H44 119.1 . . ?
Cl2 C50 Cl1 112.1(4) . . ?
Cl2 C50 H50A 109.2 . . ?
Cl1 C50 H50A 109.2 . . ?
Cl2 C50 H50B 109.2 . . ?
Cl1 C50 H50B 109.2 . . ?
H50A C50 H50B 107.9 . . ?
C39 C40 C41 120.8(4) . . ?
C39 C40 H40 119.6 . . ?
C41 C40 H40 119.6 . . ?
C42 C41 C40 120.1(4) . . ?
C42 C41 H41 119.9 . . ?
C40 C41 H41 119.9 . . ?

loop_
_geom_bond_atom_site_label_1
_geom_bond_atom_site_label_2
_geom_bond_distance
_geom_bond_site_symmetry_2
_geom_bond_publ_flag
Cl1 C50 1.766(5) . ?
Cl2 C50 1.720(6) . ?
F8 C8 1.352(5) . ?
F9 C9 1.343(5) . ?
F10 C10 1.334(5) . ?
F11 C11 1.344(5) . ?
F12 C12 1.345(5) . ?
O1 C2 1.223(4) . ?
O2 C5 1.216(5) . ?
N1 C2 1.380(5) . ?
N1 C5 1.393(5) . ?
N1 C6 1.448(5) . ?
N15 C14 1.358(5) . ?
N15 C16 1.403(5) . ?
N15 C22 1.451(5) . ?
N31 C30 1.360(5) . ?
N31 C32 1.379(5) . ?
N31 C38 1.452(5) . ?
C2 C3 1.492(6) . ?
C3 C4 1.352(5) . ?
C3 C13 1.435(6) . ?
C4 C29 1.434(6) . ?
C4 C5 1.489(6) . ?
C6 C7 1.505(6) . ?
C6 H6A 0.9700 . ?
C6 H6B 0.9700 . ?
C7 C12 1.367(6) . ?
C7 C8 1.372(6) . ?
C8 C9 1.362(6) . ?
C9 C10 1.367(6) . ?
C10 C11 1.365(7) . ?
C11 C12 1.372(7) . ?
C13 C14 1.372(5) . ?
C13 C21 1.454(6) . ?
C14 H14 0.9300 . ?
C16 C17 1.392(6) . ?
C16 C21 1.417(5) . ?
C17 C18 1.371(6) . ?
C17 H17 0.9300 . ?
C18 C19 1.404(6) . ?
C18 H18 0.9300 . ?
C19 C20 1.375(6) . ?
C19 H19 0.9300 . ?
C20 C21 1.397(6) . ?
C20 H20 0.9300 . ?
C22 C23 1.509(6) . ?
C22 H22A 0.9700 . ?
C22 H22B 0.9700 . ?
C23 C24 1.388(6) . ?
C23 C28 1.391(6) . ?
C24 C25 1.376(6) . ?
C24 H24 0.9300 . ?
C25 C26 1.375(6) . ?
C25 H25 0.9300 . ?
C26 C27 1.365(6) . ?
C26 H26 0.9300 . ?
C27 C28 1.373(6) . ?
C27 H27 0.9300 . ?
C28 H28 0.9300 . ?
C29 C30 1.378(5) . ?
C29 C37 1.449(6) . ?
C30 H30 0.9300 . ?
C32 C33 1.372(6) . ?
C32 C37 1.405(5) . ?
C33 C34 1.378(6) . ?
C33 H33 0.9300 . ?
C34 C35 1.406(6) . ?
C34 H34 0.9300 . ?
C35 C36 1.372(6) . ?
C35 H35 0.9300 . ?
C36 C37 1.396(6) . ?
C36 H36 0.9300 . ?
C38 C39 1.509(6) . ?
C38 H38A 0.9700 . ?
C38 H38B 0.9700 . ?
C39 C40 1.380(6) . ?
C39 C44 1.383(5) . ?
C42 C43 1.372(6) . ?
C42 C41 1.375(6) . ?
C42 H42 0.9300 . ?
C43 C44 1.372(6) . ?
C43 H43 0.9300 . ?
C44 H44 0.9300 . ?
C50 H50A 0.9700 . ?
C50 H50B 0.9700 . ?
C40 C41 1.390(6) . ?
C40 H40 0.9300 . ?
C41 H41 0.9300 . ?

loop_
_cod_related_entry_id
_cod_related_entry_database
_cod_related_entry_code
1 ChemSpider 30653589
